data_7219842
loop_
_publ_author_name
'Yang, Li-Zi'
'Fang, Ran'
'Dou, Wei'
'Kirillov, Alexander M.'
'Xu, Cai-ling'
'Liu, Wei-Sheng'

_publ_section_title
;
 Structural diversity in new coordination polymers modulated by semirigid
 ether-linked pyridine-phthalate building block and ancillary ligands:
 syntheses, structures, and luminescence properties
;
_journal_issue 16
_journal_name_full CrystEngComm
_journal_page_first 3117
_journal_paper_doi 10.1039/C5CE00341E
_journal_volume 17
_journal_year 2015
_chemical_formula_sum 'C26 H16 Cd3 N2 O12'
_chemical_formula_weight 885.61
_chemical_name_systematic
; 
 ? 
;
_space_group_IT_number 88
_symmetry_cell_setting Teragonal
_symmetry_space_group_name_Hall '-I 4ad'
_symmetry_space_group_name_H-M 'I 41/a :2'
_atom_sites_solution_hydrogens geom
_atom_sites_solution_primary direct
_atom_sites_solution_secondary difmap
_audit_creation_method SHELXL-97
_audit_update_record
;
2014-10-08 deposited with the CCDC.
2015-03-10 downloaded from the CCDC.
;
_cell_angle_alpha 90.00
_cell_angle_beta 90.00
_cell_angle_gamma 90.00
_cell_formula_units_Z 16
_cell_length_a 28.2519(3)
_cell_length_b 28.2519(3)
_cell_length_c 12.3144(3)
_cell_measurement_temperature 293(2)
_cell_measurement_theta_max 26.98
_cell_measurement_theta_min 1.30
_cell_volume 9829.0(3)
_computing_cell_refinement 'Bruker FRAMBO'
_computing_data_collection 'Bruker FRAMBO'
_computing_data_reduction 'Bruker SAINT'
_computing_molecular_graphics 'Bruker SHELXTL'
_computing_publication_material 'Bruker SHELXTL'
_computing_structure_refinement 'SHELXL-97 (Sheldrick, 2008)'
_computing_structure_solution 'SHELXS-97 (Sheldrick, 2008)'
_diffrn_ambient_temperature 293(2)
_diffrn_measured_fraction_theta_full 0.985
_diffrn_measured_fraction_theta_max 0.985
_diffrn_measurement_device_type 'multiwire proportional'
_diffrn_measurement_method 'phi and omega scans'
_diffrn_radiation_monochromator graphite
_diffrn_radiation_source 'fine-focus sealed tube'
_diffrn_radiation_type CuK\a
_diffrn_radiation_wavelength 1.54184
_diffrn_reflns_av_R_equivalents 0.0386
_diffrn_reflns_av_sigmaI/netI 0.0446
_diffrn_reflns_limit_h_max 33
_diffrn_reflns_limit_h_min -30
_diffrn_reflns_limit_k_max 27
_diffrn_reflns_limit_k_min -23
_diffrn_reflns_limit_l_max 9
_diffrn_reflns_limit_l_min -14
_diffrn_reflns_number 11068
_diffrn_reflns_theta_full 66.90
_diffrn_reflns_theta_max 66.90
_diffrn_reflns_theta_min 3.92
_exptl_absorpt_coefficient_mu 21.299
_exptl_absorpt_correction_type multi-scan
_exptl_crystal_colour colorless
_exptl_crystal_density_diffrn 2.394
_exptl_crystal_density_method 'not measured'
_exptl_crystal_description block
_exptl_crystal_F_000 6816
_exptl_crystal_size_max 0.20
_exptl_crystal_size_mid 0.16
_exptl_crystal_size_min 0.12
_refine_diff_density_max 0.664
_refine_diff_density_min -1.915
_refine_diff_density_rms 0.194
_refine_ls_extinction_method none
_refine_ls_goodness_of_fit_ref 1.048
_refine_ls_hydrogen_treatment mixed
_refine_ls_matrix_type full
_refine_ls_number_parameters 388
_refine_ls_number_reflns 4307
_refine_ls_number_restraints 0
_refine_ls_restrained_S_all 1.048
_refine_ls_R_factor_all 0.0519
_refine_ls_R_factor_gt 0.0388
_refine_ls_shift/su_max 0.001
_refine_ls_shift/su_mean 0.000
_refine_ls_structure_factor_coef Fsqd
_refine_ls_weighting_details 'calc w=1/[\s^2^(Fo^2^)+(0.0523P)^2^+0.0000P] where P=(Fo^2^+2Fc^2^)/3'
_refine_ls_weighting_scheme calc
_refine_ls_wR_factor_gt 0.0878
_refine_ls_wR_factor_ref 0.0955
_reflns_number_gt 3530
_reflns_number_total 4307
_reflns_threshold_expression >2sigma(I)
_cod_data_source_file c5ce00341e2.cif
_cod_data_source_block 0724y7(cd)-yellow
_cod_depositor_comments 'Adding full bibliography for 7219841--7219847.cif.'
_cod_original_sg_symbol_H-M I41/a
_cod_database_code 7219842

loop_
_symmetry_equiv_pos_as_xyz
'x, y, z'
'-y+3/4, x+1/4, z+1/4'
'-x, -y+1/2, z'
'y+1/4, -x+1/4, z+1/4'
'x+1/2, y+1/2, z+1/2'
'-y+5/4, x+3/4, z+3/4'
'-x+1/2, -y+1, z+1/2'
'y+3/4, -x+3/4, z+3/4'
'-x, -y, -z'
'y-3/4, -x-1/4, -z-1/4'
'x, y-1/2, -z'
'-y-1/4, x-1/4, -z-1/4'
'-x+1/2, -y+1/2, -z+1/2'
'y-1/4, -x+1/4, -z+1/4'
'x+1/2, y, -z+1/2'
'-y+1/4, x+1/4, -z+1/4'

loop_
_atom_site_label
_atom_site_type_symbol
_atom_site_fract_x
_atom_site_fract_y
_atom_site_fract_z
_atom_site_U_iso_or_equiv
_atom_site_adp_type
_atom_site_occupancy
_atom_site_symmetry_multiplicity
_atom_site_calc_flag
_atom_site_refinement_flags
Cd1 Cd 0.138397(14) 0.548395(14) 0.08088(3) 0.01353(13) Uani 1 1 d .
Cd2 Cd 0.202231(14) 0.383763(13) -0.16146(3) 0.01287(13) Uani 1 1 d .
Cd3 Cd 0.243688(14) 0.455067(14) 0.10475(3) 0.01065(12) Uani 1 1 d .
C1 C -0.0758(2) 0.4677(2) -0.2932(5) 0.0158(13) Uani 1 1 d .
H1 H -0.1034 0.4822 -0.3173 0.019 Uiso 1 1 calc R
C2 C -0.0367(2) 0.4665(2) -0.3607(5) 0.0155(12) Uani 1 1 d .
H2 H -0.0384 0.4793 -0.4302 0.019 Uiso 1 1 calc R
C3 C 0.0048(2) 0.4464(2) -0.3247(5) 0.0166(13) Uani 1 1 d .
H3 H 0.0314 0.4453 -0.3691 0.020 Uiso 1 1 calc R
C4 C 0.0059(2) 0.4279(2) -0.2201(4) 0.0120(11) Uani 1 1 d .
C5 C -0.0345(2) 0.4285(2) -0.1574(4) 0.0129(12) Uani 1 1 d .
H5 H -0.0338 0.4150 -0.0886 0.015 Uiso 1 1 calc R
C6 C 0.0564(2) 0.3857(2) -0.0934(4) 0.0136(12) Uani 1 1 d .
C7 C 0.0306(2) 0.3443(2) -0.0792(5) 0.0212(14) Uani 1 1 d .
H7 H 0.0069 0.3359 -0.1280 0.025 Uiso 1 1 calc R
C8 C 0.0409(2) 0.3159(2) 0.0095(6) 0.0240(15) Uani 1 1 d .
H8 H 0.0234 0.2885 0.0214 0.029 Uiso 1 1 calc R
C9 C 0.0769(2) 0.3279(2) 0.0805(5) 0.0231(15) Uani 1 1 d .
H9 H 0.0841 0.3083 0.1388 0.028 Uiso 1 1 calc R
C10 C 0.1026(2) 0.3698(2) 0.0642(5) 0.0121(12) Uani 1 1 d .
C11 C 0.09173(19) 0.39939(19) -0.0235(4) 0.0096(11) Uani 1 1 d .
C12 C 0.1424(2) 0.3816(2) 0.1402(5) 0.0151(12) Uani 1 1 d .
C13 C 0.11625(18) 0.44623(19) -0.0418(4) 0.0091(11) Uani 1 1 d .
C14 C 0.2162(2) 0.8140(2) -0.0423(5) 0.0168(13) Uani 1 1 d .
H14 H 0.2309 0.8411 -0.0687 0.020 Uiso 1 1 calc R
C15 C 0.2150(2) 0.7749(2) -0.1064(5) 0.0191(13) Uani 1 1 d .
H15 H 0.2276 0.7759 -0.1761 0.023 Uiso 1 1 calc R
C16 C 0.1951(2) 0.7335(2) -0.0674(5) 0.0161(13) Uani 1 1 d .
H16 H 0.1938 0.7063 -0.1097 0.019 Uiso 1 1 calc R
C17 C 0.1768(2) 0.7342(2) 0.0382(5) 0.0148(12) Uani 1 1 d .
C18 C 0.1771(2) 0.7758(2) 0.0977(5) 0.0133(12) Uani 1 1 d .
H18 H 0.1634 0.7765 0.1663 0.016 Uiso 1 1 calc R
C19 C 0.1326(2) 0.6877(2) 0.1681(5) 0.0144(12) Uani 1 1 d .
C20 C 0.0912(2) 0.7135(2) 0.1756(5) 0.0206(14) Uani 1 1 d .
H20 H 0.0829 0.7349 0.1214 0.025 Uiso 1 1 calc R
C21 C 0.0623(2) 0.7069(2) 0.2645(6) 0.0230(14) Uani 1 1 d .
H21 H 0.0348 0.7248 0.2716 0.028 Uiso 1 1 calc R
C22 C 0.0740(2) 0.6739(2) 0.3440(5) 0.0210(14) Uani 1 1 d .
H22 H 0.0540 0.6693 0.4030 0.025 Uiso 1 1 calc R
C23 C 0.11560(19) 0.6476(2) 0.3353(5) 0.0124(12) Uani 1 1 d .
C24 C 0.14606(19) 0.65452(19) 0.2457(4) 0.0098(11) Uani 1 1 d .
C25 C 0.1260(2) 0.6113(2) 0.4208(5) 0.0144(12) Uani 1 1 d .
C26 C 0.1924(2) 0.6290(2) 0.2330(4) 0.0108(11) Uani 1 1 d .
N1 N -0.07479(17) 0.44820(17) -0.1936(4) 0.0135(10) Uani 1 1 d .
N2 N 0.19719(17) 0.81517(17) 0.0574(4) 0.0160(11) Uani 1 1 d .
O1 O 0.04970(14) 0.41358(17) -0.1852(3) 0.0208(10) Uani 1 1 d .
O2 O 0.14549(15) 0.35777(16) 0.2269(3) 0.0226(10) Uani 1 1 d .
O3 O 0.17043(16) 0.41337(18) 0.1129(4) 0.0289(11) Uani 1 1 d .
O4 O 0.14823(14) 0.44822(14) -0.1138(3) 0.0141(9) Uani 1 1 d .
O5 O 0.10142(15) 0.48053(14) 0.0128(3) 0.0174(9) Uani 1 1 d .
O6 O 0.16214(16) 0.69087(15) 0.0773(3) 0.0208(10) Uani 1 1 d .
O7 O 0.09886(16) 0.61098(16) 0.5037(3) 0.0237(10) Uani 1 1 d .
O8 O 0.15795(15) 0.58157(15) 0.4086(3) 0.0203(10) Uani 1 1 d .
O9 O 0.19413(16) 0.59266(17) 0.1756(4) 0.0250(10) Uani 1 1 d .
O10 O 0.22733(14) 0.64840(14) 0.2778(3) 0.0162(9) Uani 1 1 d .
O11 O 0.20762(14) 0.51898(14) 0.0382(3) 0.0132(8) Uani 1 1 d .
H2W H 0.2179 0.5390 0.0677 0.016 Uiso 1 1 d R
O12 O 0.24412(14) 0.43850(14) -0.0783(3) 0.0134(8) Uani 1 1 d .
H1W H 0.2703 0.4275 -0.0948 0.016 Uiso 1 1 d R

loop_
_atom_site_aniso_label
_atom_site_aniso_U_11
_atom_site_aniso_U_22
_atom_site_aniso_U_33
_atom_site_aniso_U_23
_atom_site_aniso_U_13
_atom_site_aniso_U_12
Cd1 0.0115(2) 0.0139(2) 0.0152(2) -0.00060(16) 0.00367(16) 0.00256(15)
Cd2 0.0143(2) 0.0087(2) 0.0157(2) 0.00021(15) -0.00223(16) -0.00021(14)
Cd3 0.0103(2) 0.0124(2) 0.0093(2) 0.00153(15) -0.00212(15) 0.00101(15)
C1 0.013(3) 0.012(3) 0.023(3) -0.003(3) -0.007(3) 0.003(2)
C2 0.018(3) 0.021(3) 0.007(3) 0.000(2) -0.001(2) 0.001(2)
C3 0.016(3) 0.023(3) 0.012(3) 0.001(2) 0.001(2) -0.001(2)
C4 0.012(3) 0.016(3) 0.008(3) -0.002(2) -0.003(2) -0.004(2)
C5 0.015(3) 0.017(3) 0.006(3) 0.002(2) -0.003(2) -0.001(2)
C6 0.010(3) 0.019(3) 0.011(3) 0.003(2) 0.002(2) 0.004(2)
C7 0.018(3) 0.022(3) 0.024(3) -0.003(3) -0.010(3) -0.004(3)
C8 0.020(3) 0.017(3) 0.035(4) 0.006(3) -0.008(3) -0.014(3)
C9 0.023(3) 0.019(3) 0.027(4) 0.010(3) -0.005(3) -0.005(3)
C10 0.008(3) 0.014(3) 0.014(3) 0.001(2) -0.001(2) -0.001(2)
C11 0.009(3) 0.011(3) 0.008(3) -0.001(2) 0.004(2) 0.002(2)
C12 0.009(3) 0.021(3) 0.015(3) 0.003(3) 0.002(2) -0.003(2)
C13 0.006(3) 0.012(3) 0.009(3) 0.003(2) -0.002(2) 0.002(2)
C14 0.019(3) 0.014(3) 0.018(3) 0.005(3) 0.006(3) 0.003(2)
C15 0.024(3) 0.025(3) 0.009(3) 0.005(3) 0.000(3) 0.002(3)
C16 0.021(3) 0.018(3) 0.009(3) -0.009(2) 0.000(2) -0.001(2)
C17 0.019(3) 0.010(3) 0.016(3) 0.008(2) -0.001(3) 0.001(2)
C18 0.018(3) 0.013(3) 0.008(3) -0.002(2) 0.001(2) -0.001(2)
C19 0.019(3) 0.012(3) 0.012(3) -0.001(2) 0.003(2) -0.005(2)
C20 0.023(3) 0.017(3) 0.021(3) 0.011(3) -0.005(3) 0.002(3)
C21 0.011(3) 0.023(3) 0.035(4) 0.003(3) 0.001(3) 0.007(2)
C22 0.018(3) 0.019(3) 0.025(3) 0.003(3) 0.010(3) 0.002(3)
C23 0.008(3) 0.012(3) 0.017(3) -0.004(2) -0.001(2) 0.002(2)
C24 0.008(3) 0.011(3) 0.010(3) 0.001(2) -0.001(2) -0.002(2)
C25 0.014(3) 0.018(3) 0.011(3) 0.002(2) -0.001(2) -0.006(2)
C26 0.012(3) 0.013(3) 0.007(3) 0.002(2) 0.004(2) -0.001(2)
N1 0.012(2) 0.018(3) 0.011(2) 0.001(2) 0.003(2) -0.0015(19)
N2 0.017(3) 0.012(2) 0.019(3) -0.001(2) 0.004(2) 0.004(2)
O1 0.009(2) 0.040(3) 0.014(2) 0.012(2) -0.0034(17) 0.0008(18)
O2 0.022(2) 0.030(3) 0.016(2) 0.006(2) -0.0086(19) -0.0013(19)
O3 0.022(2) 0.036(3) 0.029(3) 0.007(2) -0.013(2) -0.007(2)
O4 0.010(2) 0.016(2) 0.016(2) -0.0009(17) 0.0059(17) -0.0035(16)
O5 0.020(2) 0.013(2) 0.020(2) -0.0010(18) 0.0077(18) -0.0019(17)
O6 0.035(3) 0.012(2) 0.015(2) 0.0024(17) 0.0088(19) -0.0016(18)
O7 0.027(2) 0.028(3) 0.016(2) 0.0050(19) 0.003(2) -0.003(2)
O8 0.019(2) 0.020(2) 0.022(2) 0.0058(19) -0.0003(18) 0.0051(18)
O9 0.019(2) 0.027(3) 0.030(3) -0.017(2) 0.000(2) 0.0005(19)
O10 0.015(2) 0.014(2) 0.020(2) 0.0010(17) -0.0051(18) -0.0004(16)
O11 0.0125(19) 0.016(2) 0.011(2) -0.0024(16) 0.0004(16) 0.0051(15)
O12 0.010(2) 0.014(2) 0.016(2) -0.0044(17) 0.0000(16) 0.0003(16)

loop_
_atom_type_symbol
_atom_type_description
_atom_type_scat_dispersion_real
_atom_type_scat_dispersion_imag
_atom_type_scat_source
C C 0.0181 0.0091 'International Tables Vol C Tables 4.2.6.8 and 6.1.1.4'
H H 0.0000 0.0000 'International Tables Vol C Tables 4.2.6.8 and 6.1.1.4'
N N 0.0311 0.0180 'International Tables Vol C Tables 4.2.6.8 and 6.1.1.4'
O O 0.0492 0.0322 'International Tables Vol C Tables 4.2.6.8 and 6.1.1.4'
Cd Cd 0.1185 4.6533 'International Tables Vol C Tables 4.2.6.8 and 6.1.1.4'

loop_
_geom_angle_atom_site_label_1
_geom_angle_atom_site_label_2
_geom_angle_atom_site_label_3
_geom_angle
_geom_angle_site_symmetry_1
_geom_angle_site_symmetry_3
O11 Cd1 O2 118.82(15) . 8_454
O11 Cd1 N1 150.37(16) . 9_565
O2 Cd1 N1 90.78(17) 8_454 9_565
O11 Cd1 O9 73.72(15) . .
O2 Cd1 O9 99.77(17) 8_454 .
N1 Cd1 O9 101.91(17) 9_565 .
O11 Cd1 O5 90.10(14) . .
O2 Cd1 O5 101.84(16) 8_454 .
N1 Cd1 O5 84.28(16) 9_565 .
O9 Cd1 O5 157.43(16) . .
O12 Cd2 O7 159.02(16) . 2_554
O12 Cd2 O10 87.93(14) . 7_554
O7 Cd2 O10 110.73(15) 2_554 7_554
O12 Cd2 N2 111.20(16) . 11
O7 Cd2 N2 81.10(17) 2_554 11
O10 Cd2 N2 84.46(16) 7_554 11
O12 Cd2 O4 72.58(14) . .
O7 Cd2 O4 86.78(15) 2_554 .
O10 Cd2 O4 155.05(13) 7_554 .
N2 Cd2 O4 116.70(15) 11 .
O12 Cd2 O8 115.13(14) . 2_554
O7 Cd2 O8 54.38(15) 2_554 2_554
O10 Cd2 O8 98.58(15) 7_554 2_554
N2 Cd2 O8 133.64(16) 11 2_554
O4 Cd2 O8 76.80(14) . 2_554
O12 Cd2 C25 139.28(16) . 2_554
O7 Cd2 C25 27.54(17) 2_554 2_554
O10 Cd2 C25 106.73(16) 7_554 2_554
N2 Cd2 C25 107.95(17) 11 2_554
O4 Cd2 C25 80.34(15) . 2_554
O8 Cd2 C25 26.85(16) 2_554 2_554
O12 Cd2 Cd3 42.21(10) . 8_454
O7 Cd2 Cd3 118.27(11) 2_554 8_454
O10 Cd2 Cd3 113.02(10) 7_554 8_454
N2 Cd2 Cd3 143.19(13) 11 8_454
O4 Cd2 Cd3 42.08(9) . 8_454
O8 Cd2 Cd3 77.74(10) 2_554 8_454
C25 Cd2 Cd3 97.93(12) 2_554 8_454
O11 Cd3 O11 105.42(13) . 2
O11 Cd3 O12 78.88(14) . .
O11 Cd3 O12 166.86(14) 2 .
O11 Cd3 O4 160.35(14) . 2
O11 Cd3 O4 88.16(14) 2 2
O12 Cd3 O4 91.08(14) . 2
O11 Cd3 O12 96.94(14) . 2
O11 Cd3 O12 76.54(13) 2 2
O12 Cd3 O12 115.65(13) . 2
O4 Cd3 O12 72.07(14) 2 2
O11 Cd3 O3 91.09(16) . .
O11 Cd3 O3 80.68(15) 2 .
O12 Cd3 O3 86.88(15) . .
O4 Cd3 O3 105.31(16) 2 .
O12 Cd3 O3 157.12(15) 2 .
O11 Cd3 Cd2 116.98(10) . 2
O11 Cd3 Cd2 102.34(10) 2 2
O12 Cd3 Cd2 86.20(10) . 2
O4 Cd3 Cd2 44.78(10) 2 2
O12 Cd3 Cd2 38.79(9) 2 2
O3 Cd3 Cd2 149.05(12) . 2
N1 C1 C2 121.4(5) . .
C3 C2 C1 119.8(6) . .
C2 C3 C4 118.3(6) . .
O1 C4 C5 125.2(5) . .
O1 C4 C3 115.0(5) . .
C5 C4 C3 119.6(5) . .
N1 C5 C4 121.5(5) . .
C11 C6 C7 122.6(5) . .
C11 C6 O1 116.6(5) . .
C7 C6 O1 120.6(5) . .
C8 C7 C6 118.4(6) . .
C9 C8 C7 120.7(6) . .
C8 C9 C10 119.8(6) . .
C11 C10 C9 120.1(5) . .
C11 C10 C12 120.8(5) . .
C9 C10 C12 119.1(5) . .
C6 C11 C10 118.3(5) . .
C6 C11 C13 119.1(5) . .
C10 C11 C13 122.6(5) . .
O3 C12 O2 124.7(6) . .
O3 C12 C10 118.0(5) . .
O2 C12 C10 117.3(5) . .
O5 C13 O4 125.5(5) . .
O5 C13 C11 116.4(5) . .
O4 C13 C11 118.1(5) . .
N2 C14 C15 122.8(6) . .
C14 C15 C16 119.7(6) . .
C15 C16 C17 117.4(5) . .
O6 C17 C18 124.8(5) . .
O6 C17 C16 114.9(5) . .
C18 C17 C16 120.1(5) . .
N2 C18 C17 120.6(5) . .
C20 C19 C24 122.7(5) . .
C20 C19 O6 121.7(5) . .
C24 C19 O6 115.4(5) . .
C21 C20 C19 118.9(6) . .
C20 C21 C22 120.6(6) . .
C23 C22 C21 120.2(6) . .
C22 C23 C24 120.0(5) . .
C22 C23 C25 118.4(5) . .
C24 C23 C25 121.5(5) . .
C19 C24 C23 117.5(5) . .
C19 C24 C26 119.3(5) . .
C23 C24 C26 123.1(5) . .
O8 C25 O7 122.0(6) . .
O8 C25 C23 121.4(5) . .
O7 C25 C23 116.5(5) . .
O8 C25 Cd2 65.9(3) . 8_455
O7 C25 Cd2 56.1(3) . 8_455
C23 C25 Cd2 172.5(4) . 8_455
O9 C26 O10 125.2(5) . .
O9 C26 C24 119.2(5) . .
O10 C26 C24 115.4(5) . .
C5 N1 C1 119.3(5) . .
C5 N1 Cd1 119.1(4) . 9_565
C1 N1 Cd1 121.5(4) . 9_565
C14 N2 C18 119.2(5) . .
C14 N2 Cd2 120.0(4) . 11_565
C18 N2 Cd2 120.7(4) . 11_565
C4 O1 C6 123.0(4) . .
C12 O2 Cd1 109.2(4) . 2
C12 O3 Cd3 157.1(4) . .
C13 O4 Cd3 129.7(4) . 8_454
C13 O4 Cd2 125.4(3) . .
Cd3 O4 Cd2 93.14(13) 8_454 .
C13 O5 Cd1 132.7(4) . .
C17 O6 C19 120.9(5) . .
C25 O7 Cd2 96.3(4) . 8_455
C25 O8 Cd2 87.3(3) . 8_455
C26 O9 Cd1 134.5(4) . .
C26 O10 Cd2 130.3(4) . 7
Cd1 O11 Cd3 128.85(18) . .
Cd1 O11 Cd3 105.57(16) . 8_454
Cd3 O11 Cd3 104.52(15) . 8_454
Cd2 O12 Cd3 126.57(18) . .
Cd2 O12 Cd3 99.00(15) . 8_454
Cd3 O12 Cd3 100.05(15) . 8_454

loop_
_geom_bond_atom_site_label_1
_geom_bond_atom_site_label_2
_geom_bond_distance
_geom_bond_site_symmetry_2
Cd1 O11 2.189(4) .
Cd1 O2 2.214(4) 8_454
Cd1 N1 2.273(5) 9_565
Cd1 O9 2.324(4) .
Cd1 O5 2.339(4) .
Cd2 O12 2.200(4) .
Cd2 O7 2.292(5) 2_554
Cd2 O10 2.312(4) 7_554
Cd2 N2 2.328(5) 11
Cd2 O4 2.447(4) .
Cd2 O8 2.507(4) 2_554
Cd2 C25 2.744(6) 2_554
Cd2 Cd3 3.4689(5) 8_454
Cd3 O11 2.230(4) .
Cd3 O11 2.288(4) 2
Cd3 O12 2.302(4) .
Cd3 O4 2.328(4) 2
Cd3 O12 2.360(4) 2
Cd3 O3 2.384(5) .
Cd3 Cd2 3.4688(5) 2
C1 N1 1.345(8) .
C1 C2 1.383(9) .
C2 C3 1.376(9) .
C3 C4 1.391(8) .
C4 O1 1.369(7) .
C4 C5 1.378(8) .
C5 N1 1.344(8) .
C6 C11 1.375(8) .
C6 C7 1.389(9) .
C6 O1 1.390(7) .
C7 C8 1.387(9) .
C8 C9 1.384(9) .
C9 C10 1.402(9) .
C10 C11 1.400(8) .
C10 C12 1.502(8) .
C11 C13 1.511(8) .
C12 O3 1.243(7) .
C12 O2 1.265(7) .
C13 O5 1.252(7) .
C13 O4 1.267(7) .
C14 N2 1.340(8) .
C14 C15 1.359(9) .
C15 C16 1.384(9) .
C16 C17 1.399(8) .
C17 O6 1.380(7) .
C17 C18 1.385(8) .
C18 N2 1.342(8) .
C19 C20 1.380(9) .
C19 C24 1.393(8) .
C19 O6 1.399(7) .
C20 C21 1.378(9) .
C21 C22 1.393(9) .
C22 C23 1.392(8) .
C23 C24 1.413(8) .
C23 C25 1.500(8) .
C24 C26 1.503(8) .
C25 O8 1.241(7) .
C25 O7 1.277(7) .
C25 Cd2 2.744(6) 8_455
C26 O9 1.247(7) .
C26 O10 1.257(7) .
N1 Cd1 2.273(5) 9_565
N2 Cd2 2.328(5) 11_565
O2 Cd1 2.214(4) 2
O4 Cd3 2.328(4) 8_454
O7 Cd2 2.292(5) 8_455
O8 Cd2 2.507(4) 8_455
O10 Cd2 2.312(4) 7
O11 Cd3 2.288(4) 8_454
O12 Cd3 2.360(4) 8_454
